data_2013187
loop_
_publ_author_name
'Schulz Lang, Ernesto'
'Burrow, Robert Alan'
'Marques, Lenice de Louren\,co'

_publ_section_title
'[4-Amino-<i>N</i>-(pyrimidin-2-yl)benzenesulfonamido-\k<i>N</i>](triphenylphosphine-\k<i>P</i>)gold(I)'
_journal_issue 3
_journal_name_full 'Acta Crystallographica Section C'
_journal_page_first m95
_journal_page_last m96
_journal_paper_doi 10.1107/S0108270103001914
_journal_volume 59
_journal_year 2003
_chemical_formula_iupac '[Au (C10 H9 N4 O2 S) (C18 H15 P)]'
_chemical_formula_moiety 'C28 H24 Au N4 O2 P S'
_chemical_formula_sum 'C28 H24 Au N4 O2 P S'
_chemical_formula_weight 708.51
_chemical_melting_point 0
_chemical_name_common 'Gold sulfadiazine'
_chemical_name_systematic
;
[4-Amino-N-(pyrimidin-2-yl)benzenesulfonamido-\kN](triphenylphosphine-
\kP)gold(I)
;
_space_group_IT_number 14
_symmetry_cell_setting monoclinic
_symmetry_space_group_name_Hall '-P 2ybc'
_symmetry_space_group_name_H-M 'P 1 21/c 1'
_atom_sites_solution_hydrogens geom
_atom_sites_solution_primary direct
_atom_sites_solution_secondary difmap
_audit_conform_dict_name cif_core.dic
_audit_conform_dict_version 2.2
_audit_creation_method 'WinGX routine CIF_UPDATE'
_cell_angle_alpha 90
_cell_angle_beta 104.085(5)
_cell_angle_gamma 90
_cell_formula_units_Z 4
_cell_length_a 11.878(5)
_cell_length_b 13.329(5)
_cell_length_c 16.677(5)
_cell_measurement_reflns_used 7802
_cell_measurement_temperature 293(2)
_cell_measurement_theta_max 30.77
_cell_measurement_theta_min 1.77
_cell_volume 2561.0(16)
_computing_cell_refinement 'Bruker software Please provide full details'
_computing_data_collection 'Bruker software Please provide full details'
_computing_data_reduction 'Bruker software Please provide full details'
_computing_molecular_graphics 'ORTEP-3 (Farrugia, 1997)'
_computing_publication_material SHELXL97
_computing_structure_refinement 'SHELXL97 (Sheldrick, 1997)'
_computing_structure_solution 'SHELXS97 (Sheldrick, 1997)'
_diffrn_ambient_temperature 293(2)
_diffrn_measured_fraction_theta_full 0.996
_diffrn_measured_fraction_theta_max 0.996
_diffrn_measurement_device_type 'Bruker Model CCD area-detector'
_diffrn_measurement_method '\f and \w'
_diffrn_radiation_monochromator graphite
_diffrn_radiation_type MoK\a
_diffrn_radiation_wavelength 0.71069
_diffrn_reflns_av_R_equivalents 0.029
_diffrn_reflns_limit_h_max 16
_diffrn_reflns_limit_h_min -16
_diffrn_reflns_limit_k_max 19
_diffrn_reflns_limit_k_min -19
_diffrn_reflns_limit_l_max 23
_diffrn_reflns_limit_l_min -23
_diffrn_reflns_number 31145
_diffrn_reflns_theta_full 30.55
_diffrn_reflns_theta_max 30.55
_diffrn_reflns_theta_min 1.77
_exptl_absorpt_coefficient_mu 5.923
_exptl_absorpt_correction_T_max 0.463
_exptl_absorpt_correction_T_min 0.288
_exptl_absorpt_correction_type multi-scan
_exptl_absorpt_process_details '(SADABS; Sheldrick, 1996)'
_exptl_crystal_colour colourless
_exptl_crystal_density_diffrn 1.838
_exptl_crystal_density_meas ?
_exptl_crystal_description block
_exptl_crystal_F_000 1384
_exptl_crystal_size_max 0.25
_exptl_crystal_size_mid 0.19
_exptl_crystal_size_min 0.13
_refine_diff_density_max 1.15
_refine_diff_density_min -0.54
_refine_ls_extinction_method none
_refine_ls_goodness_of_fit_ref 1.015
_refine_ls_hydrogen_treatment mixed
_refine_ls_matrix_type full
_refine_ls_number_parameters 342
_refine_ls_number_reflns 7802
_refine_ls_number_restraints 0
_refine_ls_restrained_S_all 1.015
_refine_ls_R_factor_all 0.027
_refine_ls_R_factor_gt 0.019
_refine_ls_shift/su_max 0.002
_refine_ls_shift/su_mean 0.000
_refine_ls_structure_factor_coef Fsqd
_refine_ls_weighting_details 'calc w = 1/[\s^2^(Fo^2^)+(0.0236P)^2^] where P=(Fo^2^+2Fc^2^)/3'
_refine_ls_weighting_scheme calc
_refine_ls_wR_factor_gt 0.043
_refine_ls_wR_factor_ref 0.045
_reflns_number_gt 6618
_reflns_number_total 7802
_reflns_threshold_expression I>2\s(I)
_cod_data_source_file na1589.cif
_cod_data_source_block I
_cod_depositor_comments
;
The following automatic conversions were performed:
'_symmetry_cell_setting' value 'Monoclinic' changed to 'monoclinic'
according to '/home/saulius/struct/CIF-dictionaries/cif_core.dic'
dictionary named 'cif_core.dic' version 2.4.1 from 2010-06-29.

Automatic conversion script
Id: cif_fix_enum 1527 2010-12-29 10:47:43Z saulius 

The following automatic conversions were performed:

'_symmetry_cell_setting' value 'Monoclinic' changed to 'monoclinic'
according to /home/saulius/struct/CIF-dictionaries/cif_core.dic
dictionary named 'cif_core.dic' version 2.4.1 from 2010-06-29.

Automatic conversion script
Id: cif_fix_values 1715 2011-07-08 13:25:40Z adriana 

The following automatic conversions were performed:

'_exptl_crystal_density_meas' value 'not measured' was changed to '?'
- the value is perceived as not measured.

Automatic conversion script
Id: cif_fix_values 3008 2015-01-20 13:52:24Z robertas 
;
_cod_original_sg_symbol_H-M 'P 21/c'
_cod_database_code 2013187
_cod_database_fobs_code 2013187

loop_
_symmetry_equiv_pos_as_xyz
'x, y, z'
'-x, y+1/2, -z+1/2'
'-x, -y, -z'
'x, -y-1/2, z-1/2'

loop_
_atom_site_label
_atom_site_fract_x
_atom_site_fract_y
_atom_site_fract_z
_atom_site_U_iso_or_equiv
_atom_site_adp_type
_atom_site_calc_flag
_atom_site_refinement_flags
_atom_site_occupancy
_atom_site_disorder_assembly
_atom_site_disorder_group
_atom_site_type_symbol
Au 0.656917(7) 0.155522(6) 0.194110(5) 0.01488(3) Uani d . 1 . . Au
P 0.51967(5) 0.06351(4) 0.22946(3) 0.01384(10) Uani d . 1 . . P
C1 0.41685(18) 0.00460(15) 0.14428(13) 0.0158(4) Uani d . 1 . . C
C2 0.40778(18) 0.03882(16) 0.06376(13) 0.0181(4) Uani d . 1 . . C
H2 0.4525 0.0929 0.0546 0.022 Uiso calc R 1 . . H
C3 0.33209(19) -0.00766(18) -0.00270(13) 0.0226(5) Uani d . 1 . . C
H3 0.3266 0.0151 -0.0562 0.027 Uiso calc R 1 . . H
C4 0.2650(2) -0.08779(18) 0.01085(15) 0.0251(5) Uani d . 1 . . C
H4 0.2151 -0.1192 -0.0337 0.03 Uiso calc R 1 . . H
C5 0.2716(2) -0.12147(18) 0.09039(15) 0.0261(5) Uani d . 1 . . C
H5 0.2251 -0.1744 0.0993 0.031 Uiso calc R 1 . . H
C6 0.34796(19) -0.07594(17) 0.15684(14) 0.0220(5) Uani d . 1 . . C
H6 0.3532 -0.0993 0.2102 0.026 Uiso calc R 1 . . H
C11 0.43587(19) 0.13134(16) 0.28905(13) 0.0171(4) Uani d . 1 . . C
C12 0.4929(2) 0.20560(18) 0.34218(14) 0.0241(5) Uani d . 1 . . C
H12 0.5706 0.2191 0.3448 0.029 Uiso calc R 1 . . H
C13 0.4360(3) 0.2598(2) 0.39120(16) 0.0327(6) Uani d . 1 . . C
H13 0.4753 0.3092 0.4266 0.039 Uiso calc R 1 . . H
C14 0.3213(2) 0.2404(2) 0.38746(15) 0.0327(6) Uani d . 1 . . C
H14 0.283 0.2766 0.4205 0.039 Uiso calc R 1 . . H
C15 0.2629(2) 0.1676(2) 0.33508(16) 0.0330(6) Uani d . 1 . . C
H15 0.1853 0.1546 0.3331 0.04 Uiso calc R 1 . . H
C16 0.3189(2) 0.1130(2) 0.28489(15) 0.0263(5) Uani d . 1 . . C
H16 0.2786 0.0647 0.2489 0.032 Uiso calc R 1 . . H
C21 0.58780(17) -0.03976(15) 0.29467(12) 0.0152(4) Uani d . 1 . . C
C22 0.69602(19) -0.07500(16) 0.28732(13) 0.0188(4) Uani d . 1 . . C
H22 0.734 -0.0428 0.252 0.023 Uiso calc R 1 . . H
C23 0.7468(2) -0.15789(17) 0.33256(14) 0.0228(5) Uani d . 1 . . C
H23 0.8185 -0.1811 0.3275 0.027 Uiso calc R 1 . . H
C24 0.6898(2) -0.20615(16) 0.38562(14) 0.0217(5) Uani d . 1 . . C
H24 0.7233 -0.2621 0.4154 0.026 Uiso calc R 1 . . H
C25 0.5832(2) -0.17082(16) 0.39405(14) 0.0213(5) Uani d . 1 . . C
H25 0.5458 -0.2028 0.4299 0.026 Uiso calc R 1 . . H
C26 0.53242(19) -0.08785(16) 0.34909(13) 0.0180(4) Uani d . 1 . . C
H26 0.4613 -0.0642 0.3552 0.022 Uiso calc R 1 . . H
N 0.80060(15) 0.23046(13) 0.17456(11) 0.0173(4) Uani d . 1 . . N
C31 0.79122(19) 0.31454(16) 0.12459(13) 0.0178(4) Uani d . 1 . . C
N32 0.88187(18) 0.37703(16) 0.13279(13) 0.0268(4) Uani d . 1 . . N
C33 0.8673(2) 0.45374(19) 0.07949(17) 0.0343(6) Uani d . 1 . . C
H33 0.9289 0.4978 0.0824 0.041 Uiso calc R 1 . . H
C34 0.7660(2) 0.4706(2) 0.02083(17) 0.0344(6) Uani d . 1 . . C
H34 0.7581 0.5236 -0.0164 0.041 Uiso calc R 1 . . H
C35 0.6764(2) 0.40417(19) 0.02042(15) 0.0283(5) Uani d . 1 . . C
H35 0.6055 0.4146 -0.0173 0.034 Uiso calc R 1 . . H
N36 0.68677(17) 0.32592(14) 0.07146(12) 0.0227(4) Uani d . 1 . . N
S 0.92547(5) 0.18562(4) 0.22536(3) 0.01684(10) Uani d . 1 . . S
O1 1.01158(14) 0.20031(13) 0.17878(10) 0.0231(3) Uani d . 1 . . O
O2 0.90231(14) 0.08390(11) 0.24586(10) 0.0225(3) Uani d . 1 . . O
C41 0.96986(18) 0.25159(16) 0.31911(13) 0.0169(4) Uani d . 1 . . C
C42 0.96067(18) 0.20450(17) 0.39281(13) 0.0183(4) Uani d . 1 . . C
H42 0.9284 0.1408 0.3912 0.022 Uiso calc R 1 . . H
C43 0.99970(19) 0.25319(17) 0.46733(14) 0.0207(4) Uani d . 1 . . C
H43 0.9943 0.2215 0.5159 0.025 Uiso calc R 1 . . H
C44 1.04781(19) 0.35057(16) 0.47091(13) 0.0186(4) Uani d . 1 . . C
C45 1.05386(19) 0.39625(17) 0.39597(13) 0.0204(4) Uani d . 1 . . C
H45 1.0834 0.461 0.3968 0.025 Uiso calc R 1 . . H
C46 1.01685(19) 0.34703(17) 0.32103(14) 0.0201(4) Uani d . 1 . . C
H46 1.0235 0.3778 0.2723 0.024 Uiso calc R 1 . . H
N44 1.0867(2) 0.39766(17) 0.54478(13) 0.0284(5) Uani d . 1 . . N
H44A 1.070(3) 0.375(2) 0.5933(19) 0.040(8) Uiso d . 1 . . H
H44B 1.110(3) 0.460(2) 0.5454(17) 0.036(8) Uiso d . 1 . . H

loop_
_atom_site_aniso_label
_atom_site_aniso_U_11
_atom_site_aniso_U_22
_atom_site_aniso_U_33
_atom_site_aniso_U_12
_atom_site_aniso_U_13
_atom_site_aniso_U_23
Au 0.01356(4) 0.01590(4) 0.01537(4) -0.00328(3) 0.00391(3) -0.00010(3)
P 0.0126(2) 0.0146(2) 0.0144(2) -0.00131(19) 0.00350(19) 0.00070(19)
C1 0.0136(9) 0.0157(9) 0.0171(9) 0.0008(7) 0.0017(8) -0.0008(7)
C2 0.0159(10) 0.0190(10) 0.0201(10) 0.0009(8) 0.0056(8) -0.0002(8)
C3 0.0210(11) 0.0299(12) 0.0154(10) 0.0043(9) 0.0015(8) -0.0033(9)
C4 0.0191(11) 0.0243(12) 0.0266(12) 0.0028(9) -0.0047(9) -0.0106(9)
C5 0.0197(11) 0.0200(11) 0.0348(13) -0.0051(9) -0.0010(10) -0.0002(10)
C6 0.0191(11) 0.0210(11) 0.0235(11) -0.0037(9) 0.0004(9) 0.0047(9)
C11 0.0175(10) 0.0175(10) 0.0173(10) 0.0046(8) 0.0064(8) 0.0043(8)
C12 0.0273(12) 0.0237(12) 0.0239(11) -0.0017(9) 0.0115(10) -0.0037(9)
C13 0.0470(16) 0.0272(13) 0.0289(13) 0.0025(12) 0.0190(12) -0.0070(10)
C14 0.0436(16) 0.0353(14) 0.0248(12) 0.0195(12) 0.0190(11) 0.0079(11)
C15 0.0206(12) 0.0509(17) 0.0301(13) 0.0144(11) 0.0111(10) 0.0100(12)
C16 0.0157(11) 0.0382(14) 0.0257(12) 0.0037(10) 0.0060(9) 0.0009(10)
C21 0.0149(9) 0.0144(9) 0.0160(9) -0.0010(8) 0.0028(7) -0.0014(7)
C22 0.0171(10) 0.0192(10) 0.0211(10) 0.0013(8) 0.0065(8) -0.0004(8)
C23 0.0215(11) 0.0208(11) 0.0254(11) 0.0055(9) 0.0044(9) -0.0040(9)
C24 0.0251(12) 0.0147(10) 0.0236(11) 0.0021(9) 0.0025(9) 0.0001(8)
C25 0.0251(12) 0.0181(11) 0.0201(10) -0.0029(9) 0.0042(9) 0.0051(8)
C26 0.0153(10) 0.0196(10) 0.0186(10) -0.0012(8) 0.0032(8) 0.0015(8)
N 0.0149(8) 0.0202(9) 0.0164(8) -0.0032(7) 0.0030(7) 0.0024(7)
C31 0.0197(10) 0.0182(10) 0.0168(10) -0.0023(8) 0.0067(8) -0.0016(8)
N32 0.0248(11) 0.0234(10) 0.0311(11) -0.0078(8) 0.0049(9) 0.0035(8)
C33 0.0331(14) 0.0270(13) 0.0433(15) -0.0075(11) 0.0102(12) 0.0075(11)
C34 0.0435(16) 0.0252(13) 0.0347(14) 0.0021(12) 0.0100(12) 0.0123(11)
C35 0.0265(13) 0.0290(13) 0.0272(12) 0.0030(10) 0.0025(10) 0.0057(10)
N36 0.0213(10) 0.0232(10) 0.0232(10) 0.0001(8) 0.0049(8) 0.0033(8)
S 0.0144(2) 0.0177(2) 0.0189(2) -0.00074(19) 0.00485(19) -0.00249(19)
O1 0.0186(8) 0.0297(9) 0.0235(8) -0.0018(7) 0.0099(6) -0.0059(7)
O2 0.0227(8) 0.0164(8) 0.0272(8) 0.0007(6) 0.0038(7) -0.0012(6)
C41 0.0132(9) 0.0192(10) 0.0185(10) 0.0013(8) 0.0040(8) -0.0018(8)
C42 0.0157(10) 0.0188(10) 0.0207(10) 0.0023(8) 0.0048(8) -0.0007(8)
C43 0.0194(11) 0.0242(11) 0.0187(10) 0.0032(9) 0.0048(8) 0.0022(8)
C44 0.0177(10) 0.0213(10) 0.0176(10) 0.0024(8) 0.0059(8) -0.0005(8)
C45 0.0208(11) 0.0197(11) 0.0211(11) -0.0023(9) 0.0056(9) -0.0019(8)
C46 0.0176(10) 0.0227(11) 0.0205(10) 0.0003(9) 0.0059(8) 0.0010(9)
N44 0.0374(13) 0.0276(12) 0.0211(10) -0.0067(10) 0.0090(9) -0.0017(9)

loop_
_atom_type_symbol
_atom_type_description
_atom_type_scat_dispersion_real
_atom_type_scat_dispersion_imag
_atom_type_scat_source
C C 0.0033 0.0016 'International Tables Vol C Tables 4.2.6.8 and 6.1.1.4'
H H 0 0 'International Tables Vol C Tables 4.2.6.8 and 6.1.1.4'
N N 0.0061 0.0033 'International Tables Vol C Tables 4.2.6.8 and 6.1.1.4'
O O 0.0106 0.006 'International Tables Vol C Tables 4.2.6.8 and 6.1.1.4'
S S 0.1246 0.1234 'International Tables Vol C Tables 4.2.6.8 and 6.1.1.4'
Au Au -2.0133 8.8022 'International Tables Vol C Tables 4.2.6.8 and 6.1.1.4'
P P 0.1023 0.0942 'International Tables Vol C Tables 4.2.6.8 and 6.1.1.4'

loop_
_geom_angle_atom_site_label_1
_geom_angle_atom_site_label_2
_geom_angle_atom_site_label_3
_geom_angle
_geom_angle_publ_flag
N Au P 171.93(5) y
N Au O2 54.28(6) y
P Au O2 118.18(4) y
N Au N36 47.09(6) y
P Au N36 140.98(4) y
O2 Au N36 99.36(5) n
C11 P C1 106.93(10) n
C11 P C21 105.90(10) n
C1 P C21 104.95(10) n
C11 P Au 113.91(8) n
C1 P Au 115.31(7) n
C21 P Au 109.07(7) n
C6 C1 C2 119.0(2) n
C6 C1 P 121.56(16) n
C2 C1 P 119.46(16) n
C3 C2 C1 120.3(2) n
C3 C2 H2 119.9 n
C1 C2 H2 119.9 n
C4 C3 C2 120.0(2) n
C4 C3 H3 120 n
C2 C3 H3 120 n
C3 C4 C5 120.4(2) n
C3 C4 H4 119.8 n
C5 C4 H4 119.8 n
C4 C5 C6 119.8(2) n
C4 C5 H5 120.1 n
C6 C5 H5 120.1 n
C5 C6 C1 120.6(2) n
C5 C6 H6 119.7 n
C1 C6 H6 119.7 n
C12 C11 C16 118.8(2) n
C12 C11 P 117.24(17) n
C16 C11 P 123.98(18) n
C13 C12 C11 121.0(2) n
C13 C12 H12 119.5 n
C11 C12 H12 119.5 n
C14 C13 C12 119.8(3) n
C14 C13 H13 120.1 n
C12 C13 H13 120.1 n
C13 C14 C15 120.2(2) n
C13 C14 H14 119.9 n
C15 C14 H14 119.9 n
C14 C15 C16 120.6(2) n
C14 C15 H15 119.7 n
C16 C15 H15 119.7 n
C15 C16 C11 119.6(2) n
C15 C16 H16 120.2 n
C11 C16 H16 120.2 n
C26 C21 C22 119.3(2) n
C26 C21 P 121.59(16) n
C22 C21 P 119.06(16) n
C23 C22 C21 120.3(2) n
C23 C22 H22 119.8 n
C21 C22 H22 119.8 n
C22 C23 C24 119.8(2) n
C22 C23 H23 120.1 n
C24 C23 H23 120.1 n
C25 C24 C23 120.2(2) n
C25 C24 H24 119.9 n
C23 C24 H24 119.9 n
C26 C25 C24 120.1(2) n
C26 C25 H25 119.9 n
C24 C25 H25 119.9 n
C25 C26 C21 120.3(2) n
C25 C26 H26 119.9 n
C21 C26 H26 119.9 n
C31 N S 122.60(15) y
C31 N Au 122.44(14) y
S N Au 114.92(10) y
N32 C31 N36 125.8(2) n
N32 C31 N 119.7(2) n
N36 C31 N 114.43(19) n
C33 N32 C31 115.8(2) n
N32 C33 C34 123.2(2) n
N32 C33 H33 118.4 n
C34 C33 H33 118.4 n
C33 C34 C35 116.0(2) n
C33 C34 H34 122 n
C35 C34 H34 122 n
N36 C35 C34 123.1(2) n
N36 C35 H35 118.4 n
C34 C35 H35 118.4 n
C35 N36 C31 115.8(2) n
C35 N36 Au 167.52(16) n
C31 N36 Au 73.82(12) n
O1 S O2 117.22(10) y
O1 S N 110.19(10) y
O2 S N 105.42(10) y
O1 S C41 108.23(10) y
O2 S C41 107.02(10) y
N S C41 108.44(10) y
S O2 Au 81.95(7) y
C46 C41 C42 120.3(2) n
C46 C41 S 120.74(16) n
C42 C41 S 118.88(16) n
C43 C42 C41 119.8(2) n
C43 C42 H42 120.1 n
C41 C42 H42 120.1 n
C42 C43 C44 120.9(2) n
C42 C43 H43 119.5 n
C44 C43 H43 119.5 n
N44 C44 C45 121.7(2) n
N44 C44 C43 120.4(2) n
C45 C44 C43 117.9(2) n
C46 C45 C44 121.5(2) n
C46 C45 H45 119.2 n
C44 C45 H45 119.2 n
C45 C46 C41 119.5(2) n
C45 C46 H46 120.2 n
C41 C46 H46 120.2 n
C44 N44 H44A 123(2) n
C44 N44 H44B 119.0(19) n
H44A N44 H44B 115(3) n

loop_
_geom_bond_atom_site_label_1
_geom_bond_atom_site_label_2
_geom_bond_site_symmetry_2
_geom_bond_distance
_geom_bond_publ_flag
Au N . 2.0707(18) y
Au P . 2.2310(8) y
Au O2 . 2.9880(19) y
Au N36 . 3.134(2) y
P C11 . 1.810(2) n
P C1 . 1.812(2) n
P C21 . 1.818(2) n
C1 C6 . 1.396(3) n
C1 C2 . 1.397(3) n
C2 C3 . 1.391(3) n
C2 H2 . 0.93 n
C3 C4 . 1.384(3) n
C3 H3 . 0.93 n
C4 C5 . 1.384(3) n
C4 H4 . 0.93 n
C5 C6 . 1.389(3) n
C5 H5 . 0.93 n
C6 H6 . 0.93 n
C11 C12 . 1.390(3) n
C11 C16 . 1.395(3) n
C12 C13 . 1.385(3) n
C12 H12 . 0.93 n
C13 C14 . 1.372(4) n
C13 H13 . 0.93 n
C14 C15 . 1.376(4) n
C14 H14 . 0.93 n
C15 C16 . 1.394(3) n
C15 H15 . 0.93 n
C16 H16 . 0.93 n
C21 C26 . 1.399(3) n
C21 C22 . 1.402(3) n
C22 C23 . 1.390(3) n
C22 H22 . 0.93 n
C23 C24 . 1.395(3) n
C23 H23 . 0.93 n
C24 C25 . 1.390(3) n
C24 H24 . 0.93 n
C25 C26 . 1.389(3) n
C25 H25 . 0.93 n
C26 H26 . 0.93 n
N C31 . 1.385(3) n
N S . 1.6320(19) y
C31 N32 . 1.342(3) n
C31 N36 . 1.346(3) n
N32 C33 . 1.338(3) n
C33 C34 . 1.372(4) n
C33 H33 . 0.93 n
C34 C35 . 1.384(4) n
C34 H34 . 0.93 n
C35 N36 . 1.333(3) n
C35 H35 . 0.93 n
S O1 . 1.4405(16) y
S O2 . 1.4410(17) y
S C41 . 1.759(2) y
C41 C46 . 1.386(3) n
C41 C42 . 1.408(3) n
C42 C43 . 1.378(3) n
C42 H42 . 0.93 n
C43 C44 . 1.413(3) n
C43 H43 . 0.93 n
C44 N44 . 1.359(3) n
C44 C45 . 1.408(3) n
C45 C46 . 1.385(3) n
C45 H45 . 0.93 n
C46 H46 . 0.93 n
N44 H44A . 0.93(3) n
N44 H44B . 0.88(3) n

loop_
_geom_hbond_atom_site_label_D
_geom_hbond_atom_site_label_H
_geom_hbond_atom_site_label_A
_geom_hbond_site_symmetry_A
_geom_hbond_distance_DH
_geom_hbond_distance_HA
_geom_hbond_distance_DA
_geom_hbond_angle_DHA
N44 H44A O1 4_566 0.93(3) 2.00(3) 2.909(3) 165(3)

loop_
_geom_torsion_atom_site_label_1
_geom_torsion_atom_site_label_2
_geom_torsion_atom_site_label_3
_geom_torsion_atom_site_label_4
_geom_torsion
_geom_torsion_publ_flag
C31 N S C41 84.45(19) y
